data_4336605
loop_
_publ_author_name
'Andr\'es Garc\'es'
'Luis F. S\'anchez-Barba'
'Juan Fern\'andez-Baeza'
'Antonio Otero'
'Manuel Honrado'
'Agust\'in Lara-S\'anchez'
'Ana M. Rodr\'iguez'

_publ_contact_author
;                                                                               
     'S\'anchez-Barba, LF.'                                     
      Departamento de Qu\'imica Inorg\'anica y Anal\'itica 
      Universidad Rey Juan Carlos
      Mostoles
      28933-Madrid
      Spain.
;
_publ_contact_author_email luisfernando.sanchezbarba@urjc.es
_publ_contact_author_phone '+34 926295300'
_publ_section_title
;
 Heteroscorpionate Magnesium Alkyls Bearing Unprecedented Apical
 \s-C(sp3)-Mg Bonds: Heteroselective Ring-Opening Polymerization of
 rac-Lactide
;
_journal_name_full 'Inorganic Chemistry'
_journal_page_first 12691
_journal_page_last 12701
_journal_paper_doi 10.1021/ic401915b
_journal_volume 52
_journal_year 2013
_chemical_formula_moiety 'C22 H40 Mg N6 Si'
_chemical_formula_sum 'C22 H40 Mg N6 Si'
_chemical_formula_weight 441.00
_chemical_name_systematic
;
 ?
;
_space_group_IT_number 2
_symmetry_cell_setting triclinic
_symmetry_space_group_name_Hall '-P 1'
_symmetry_space_group_name_H-M 'P -1'
_atom_sites_solution_hydrogens geom
_atom_sites_solution_primary direct
_atom_sites_solution_secondary difmap
_audit_creation_method SHELXL-97
_cell_angle_alpha 83.451(8)
_cell_angle_beta 73.891(8)
_cell_angle_gamma 65.508(8)
_cell_formula_units_Z 2
_cell_length_a 11.052(5)
_cell_length_b 11.394(6)
_cell_length_c 11.926(6)
_cell_measurement_reflns_used 513
_cell_measurement_temperature 230(2)
_cell_measurement_theta_max 15.885
_cell_measurement_theta_min 2.493
_cell_volume 1313.0(11)
_computing_structure_refinement 'SHELXL-97 (Sheldrick, 1997)'
_diffrn_ambient_temperature 230(2)
_diffrn_measured_fraction_theta_full 0.983
_diffrn_measured_fraction_theta_max 0.983
_diffrn_measurement_device_type 'CCD area detector'
_diffrn_measurement_method 'phi scans'
_diffrn_radiation_monochromator graphite
_diffrn_radiation_source 'fine-focus sealed tube'
_diffrn_radiation_type MoK\a
_diffrn_radiation_wavelength 0.71073
_diffrn_reflns_av_R_equivalents 0.0678
_diffrn_reflns_av_sigmaI/netI 0.1204
_diffrn_reflns_limit_h_max 13
_diffrn_reflns_limit_h_min -12
_diffrn_reflns_limit_k_max 13
_diffrn_reflns_limit_k_min -12
_diffrn_reflns_limit_l_max 14
_diffrn_reflns_limit_l_min -14
_diffrn_reflns_number 8814
_diffrn_reflns_theta_full 25.00
_diffrn_reflns_theta_max 25.00
_diffrn_reflns_theta_min 1.96
_exptl_absorpt_coefficient_mu 0.133
_exptl_absorpt_correction_T_max 0.9843
_exptl_absorpt_correction_T_min 0.9765
_exptl_absorpt_correction_type multi-scan
_exptl_absorpt_process_details SADABS
_exptl_crystal_colour orange
_exptl_crystal_density_diffrn 1.115
_exptl_crystal_description prism
_exptl_crystal_F_000 480
_exptl_crystal_size_max 0.18
_exptl_crystal_size_mid 0.17
_exptl_crystal_size_min 0.12
_refine_diff_density_max 0.242
_refine_diff_density_min -0.281
_refine_diff_density_rms 0.062
_refine_ls_extinction_method none
_refine_ls_goodness_of_fit_ref 0.935
_refine_ls_hydrogen_treatment constr
_refine_ls_matrix_type full
_refine_ls_number_parameters 282
_refine_ls_number_reflns 4559
_refine_ls_number_restraints 0
_refine_ls_restrained_S_all 0.935
_refine_ls_R_factor_all 0.1342
_refine_ls_R_factor_gt 0.0652
_refine_ls_shift/su_max 0.018
_refine_ls_shift/su_mean 0.000
_refine_ls_structure_factor_coef Fsqd
_refine_ls_weighting_details 'calc w=1/[\s^2^(Fo^2^)+(0.0743P)^2^+0.0000P] where P=(Fo^2^+2Fc^2^)/3'
_refine_ls_weighting_scheme calc
_refine_ls_wR_factor_gt 0.1384
_refine_ls_wR_factor_ref 0.1753
_reflns_number_gt 2364
_reflns_number_total 4559
_reflns_threshold_expression >2sigma(I)
_cod_data_source_file ic401915b_si_001_1.cif
_cod_data_source_block Mg(CH2SiMe3)(k3-tbpamd)
_cod_original_cell_volume 1313.2(11)
_cod_database_code 4336605

loop_
_symmetry_equiv_pos_as_xyz
'x, y, z'
'-x, -y, -z'

loop_
_atom_site_label
_atom_site_type_symbol
_atom_site_fract_x
_atom_site_fract_y
_atom_site_fract_z
_atom_site_U_iso_or_equiv
_atom_site_adp_type
_atom_site_occupancy
_atom_site_symmetry_multiplicity
_atom_site_calc_flag
_atom_site_refinement_flags
Mg1 Mg 0.22761(13) 0.87977(12) 0.21425(11) 0.0378(4) Uani 1 1 d .
Si1 Si 0.10557(12) 1.18011(11) 0.09088(11) 0.0455(4) Uani 1 1 d .
N1 N 0.3916(3) 0.8849(3) 0.2734(3) 0.0401(8) Uani 1 1 d .
N2 N 0.5018(3) 0.7689(3) 0.2604(3) 0.0384(8) Uani 1 1 d .
N3 N 0.3804(3) 0.7745(3) 0.0656(3) 0.0358(8) Uani 1 1 d .
N4 N 0.4890(3) 0.6755(3) 0.0961(3) 0.0335(8) Uani 1 1 d .
N5 N 0.2503(3) 0.7084(3) 0.3023(3) 0.0395(8) Uani 1 1 d .
N6 N 0.4100(3) 0.5111(3) 0.3546(3) 0.0415(9) Uani 1 1 d .
C1 C 0.6067(4) 0.7750(4) 0.2941(4) 0.0453(11) Uani 1 1 d .
C2 C 0.5610(5) 0.8985(4) 0.3307(4) 0.0500(12) Uani 1 1 d .
H2 H 0.6098 0.9324 0.3597 0.060 Uiso 1 1 calc R
C3 C 0.4280(4) 0.9648(4) 0.3170(3) 0.0447(11) Uani 1 1 d .
C4 C 0.7397(4) 0.6634(4) 0.2913(4) 0.0615(13) Uani 1 1 d .
H4A H 0.7247 0.6006 0.3479 0.092 Uiso 1 1 calc R
H4B H 0.8023 0.6924 0.3093 0.092 Uiso 1 1 calc R
H4C H 0.7781 0.6253 0.2150 0.092 Uiso 1 1 calc R
C5 C 0.3320(5) 1.1015(4) 0.3435(4) 0.0670(14) Uani 1 1 d .
H5A H 0.2409 1.1124 0.3441 0.100 Uiso 1 1 calc R
H5B H 0.3610 1.1562 0.2849 0.100 Uiso 1 1 calc R
H5C H 0.3321 1.1242 0.4185 0.100 Uiso 1 1 calc R
C6 C 0.5803(4) 0.6049(3) 0.0016(3) 0.0370(10) Uani 1 1 d .
C7 C 0.5273(4) 0.6608(4) -0.0918(4) 0.0422(10) Uani 1 1 d .
H7 H 0.5664 0.6340 -0.1692 0.051 Uiso 1 1 calc R
C8 C 0.4056(4) 0.7639(4) -0.0494(3) 0.0357(9) Uani 1 1 d .
C9 C 0.7105(4) 0.4929(4) 0.0072(4) 0.0511(12) Uani 1 1 d .
H9A H 0.7713 0.5224 0.0278 0.077 Uiso 1 1 calc R
H9B H 0.7535 0.4510 -0.0675 0.077 Uiso 1 1 calc R
H9C H 0.6907 0.4330 0.0650 0.077 Uiso 1 1 calc R
C10 C 0.3067(4) 0.8579(4) -0.1138(3) 0.0502(12) Uani 1 1 d .
H10A H 0.2273 0.9144 -0.0591 0.075 Uiso 1 1 calc R
H10B H 0.2792 0.8118 -0.1576 0.075 Uiso 1 1 calc R
H10C H 0.3503 0.9076 -0.1662 0.075 Uiso 1 1 calc R
C11 C 0.4942(4) 0.6572(4) 0.2183(3) 0.0354(9) Uani 1 1 d .
H11 H 0.5812 0.5841 0.2199 0.042 Uiso 1 1 calc R
C12 C 0.3781(4) 0.6197(4) 0.2986(3) 0.0351(9) Uani 1 1 d .
C13 C 0.5533(4) 0.4235(4) 0.3477(4) 0.0478(11) Uani 1 1 d .
H13A H 0.5967 0.4645 0.3810 0.057 Uiso 1 1 calc R
H13B H 0.6035 0.4029 0.2668 0.057 Uiso 1 1 calc R
C14 C 0.5564(5) 0.3004(4) 0.4148(4) 0.0579(13) Uani 1 1 d .
H14A H 0.5163 0.3199 0.4964 0.087 Uiso 1 1 calc R
H14B H 0.6499 0.2387 0.4035 0.087 Uiso 1 1 calc R
H14C H 0.5050 0.2652 0.3868 0.087 Uiso 1 1 calc R
C15 C 0.1314(4) 0.6851(4) 0.3778(3) 0.0410(10) Uani 1 1 d .
C16 C 0.1224(5) 0.5647(4) 0.3417(4) 0.0634(13) Uani 1 1 d .
H16A H 0.1149 0.5740 0.2626 0.095 Uiso 1 1 calc R
H16B H 0.0429 0.5546 0.3922 0.095 Uiso 1 1 calc R
H16C H 0.2035 0.4901 0.3477 0.095 Uiso 1 1 calc R
C17 C 0.1337(5) 0.6754(5) 0.5072(4) 0.0640(14) Uani 1 1 d .
H17A H 0.2144 0.6027 0.5177 0.096 Uiso 1 1 calc R
H17B H 0.0532 0.6644 0.5544 0.096 Uiso 1 1 calc R
H17C H 0.1350 0.7528 0.5302 0.096 Uiso 1 1 calc R
C18 C 0.0028(4) 0.8016(4) 0.3653(4) 0.0610(13) Uani 1 1 d .
H18A H 0.0038 0.8773 0.3924 0.092 Uiso 1 1 calc R
H18B H -0.0771 0.7886 0.4110 0.092 Uiso 1 1 calc R
H18C H 0.0006 0.8123 0.2848 0.092 Uiso 1 1 calc R
C19 C 0.0708(4) 1.0599(4) 0.1942(4) 0.0527(12) Uani 1 1 d .
H19A H 0.0006 1.0426 0.1740 0.063 Uiso 1 1 calc R
H19B H 0.0298 1.1007 0.2705 0.063 Uiso 1 1 calc R
C20 C 0.0312(5) 1.1985(5) -0.0370(4) 0.0699(15) Uani 1 1 d .
H20A H 0.0751 1.1190 -0.0799 0.105 Uiso 1 1 calc R
H20B H 0.0463 1.2661 -0.0868 0.105 Uiso 1 1 calc R
H20C H -0.0657 1.2198 -0.0095 0.105 Uiso 1 1 calc R
C21 C 0.0271(5) 1.3436(4) 0.1587(4) 0.0747(16) Uani 1 1 d .
H21A H -0.0687 1.3653 0.1951 0.112 Uiso 1 1 calc R
H21B H 0.0365 1.4061 0.0995 0.112 Uiso 1 1 calc R
H21C H 0.0730 1.3434 0.2163 0.112 Uiso 1 1 calc R
C22 C 0.2936(4) 1.1415(4) 0.0300(4) 0.0578(13) Uani 1 1 d .
H22A H 0.3326 1.1453 0.0914 0.087 Uiso 1 1 calc R
H22B H 0.3054 1.2031 -0.0294 0.087 Uiso 1 1 calc R
H22C H 0.3390 1.0565 -0.0031 0.087 Uiso 1 1 calc R

loop_
_atom_site_aniso_label
_atom_site_aniso_U_11
_atom_site_aniso_U_22
_atom_site_aniso_U_33
_atom_site_aniso_U_23
_atom_site_aniso_U_13
_atom_site_aniso_U_12
Mg1 0.0367(8) 0.0382(8) 0.0356(8) 0.0034(6) -0.0090(6) -0.0131(6)
Si1 0.0481(8) 0.0386(7) 0.0471(8) 0.0037(5) -0.0131(6) -0.0151(6)
N1 0.041(2) 0.037(2) 0.042(2) -0.0032(16) -0.0126(17) -0.0139(17)
N2 0.040(2) 0.040(2) 0.040(2) 0.0010(15) -0.0124(16) -0.0200(17)
N3 0.0369(19) 0.0335(18) 0.0307(18) 0.0047(14) -0.0092(15) -0.0089(15)
N4 0.0349(18) 0.0327(18) 0.0319(19) 0.0054(14) -0.0102(15) -0.0127(15)
N5 0.0352(19) 0.045(2) 0.038(2) 0.0095(16) -0.0107(16) -0.0174(17)
N6 0.047(2) 0.037(2) 0.040(2) 0.0124(16) -0.0144(17) -0.0179(17)
C1 0.050(3) 0.057(3) 0.042(3) 0.014(2) -0.024(2) -0.031(2)
C2 0.064(3) 0.060(3) 0.049(3) 0.013(2) -0.032(2) -0.039(3)
C3 0.059(3) 0.045(3) 0.036(2) -0.001(2) -0.016(2) -0.023(2)
C4 0.052(3) 0.062(3) 0.082(4) 0.019(3) -0.036(3) -0.027(3)
C5 0.082(4) 0.055(3) 0.070(3) -0.013(3) -0.026(3) -0.025(3)
C6 0.035(2) 0.031(2) 0.039(2) -0.0037(19) -0.003(2) -0.0111(19)
C7 0.047(3) 0.042(3) 0.036(2) -0.0019(19) -0.009(2) -0.017(2)
C8 0.043(2) 0.035(2) 0.034(2) 0.0021(18) -0.014(2) -0.018(2)
C9 0.048(3) 0.048(3) 0.049(3) 0.001(2) -0.008(2) -0.014(2)
C10 0.061(3) 0.049(3) 0.036(2) 0.004(2) -0.019(2) -0.016(2)
C11 0.040(2) 0.034(2) 0.033(2) 0.0075(17) -0.0148(19) -0.0135(19)
C12 0.040(2) 0.041(2) 0.027(2) 0.0018(18) -0.0106(19) -0.019(2)
C13 0.059(3) 0.042(3) 0.044(3) 0.012(2) -0.023(2) -0.018(2)
C14 0.070(3) 0.046(3) 0.055(3) 0.012(2) -0.024(3) -0.019(2)
C15 0.038(2) 0.054(3) 0.031(2) 0.0083(19) -0.0072(19) -0.023(2)
C16 0.068(3) 0.074(3) 0.063(3) -0.001(3) -0.008(3) -0.047(3)
C17 0.056(3) 0.089(4) 0.041(3) 0.003(2) -0.007(2) -0.027(3)
C18 0.038(3) 0.080(4) 0.060(3) 0.014(3) -0.006(2) -0.026(3)
C19 0.051(3) 0.045(3) 0.057(3) 0.005(2) -0.012(2) -0.016(2)
C20 0.067(3) 0.074(4) 0.063(3) 0.003(3) -0.029(3) -0.015(3)
C21 0.091(4) 0.051(3) 0.070(4) -0.001(3) -0.010(3) -0.024(3)
C22 0.061(3) 0.065(3) 0.054(3) 0.004(2) -0.011(2) -0.035(3)

loop_
_atom_type_symbol
_atom_type_description
_atom_type_scat_dispersion_real
_atom_type_scat_dispersion_imag
_atom_type_scat_source
C C 0.0033 0.0016 'International Tables Vol C Tables 4.2.6.8 and 6.1.1.4'
H H 0.0000 0.0000 'International Tables Vol C Tables 4.2.6.8 and 6.1.1.4'
N N 0.0061 0.0033 'International Tables Vol C Tables 4.2.6.8 and 6.1.1.4'
Mg Mg 0.0486 0.0363 'International Tables Vol C Tables 4.2.6.8 and 6.1.1.4'
Si Si 0.0817 0.0704 'International Tables Vol C Tables 4.2.6.8 and 6.1.1.4'

loop_
_geom_angle_atom_site_label_1
_geom_angle_atom_site_label_2
_geom_angle_atom_site_label_3
_geom_angle
N5 Mg1 C19 139.42(16)
N5 Mg1 N3 89.57(13)
C19 Mg1 N3 120.80(15)
N5 Mg1 N1 89.38(13)
C19 Mg1 N1 116.07(16)
N3 Mg1 N1 87.36(13)
C19 Si1 C21 111.9(2)
C19 Si1 C22 113.4(2)
C21 Si1 C22 106.6(2)
C19 Si1 C20 111.7(2)
C21 Si1 C20 105.9(2)
C22 Si1 C20 106.8(2)
C3 N1 N2 105.6(3)
C3 N1 Mg1 142.1(3)
N2 N1 Mg1 112.3(2)
C1 N2 N1 111.6(3)
C1 N2 C11 128.5(3)
N1 N2 C11 119.9(3)
C8 N3 N4 105.1(3)
C8 N3 Mg1 142.4(3)
N4 N3 Mg1 112.3(2)
C6 N4 N3 111.3(3)
C6 N4 C11 128.7(3)
N3 N4 C11 119.9(3)
C12 N5 C15 119.0(3)
C12 N5 Mg1 118.7(3)
C15 N5 Mg1 122.1(2)
C12 N6 C13 121.8(4)
N2 C1 C2 105.8(4)
N2 C1 C4 124.0(4)
C2 C1 C4 130.2(4)
C1 C2 C3 107.6(4)
N1 C3 C2 109.4(4)
N1 C3 C5 120.9(4)
C2 C3 C5 129.6(4)
N4 C6 C7 105.8(3)
N4 C6 C9 123.6(3)
C7 C6 C9 130.6(4)
C6 C7 C8 107.0(3)
N3 C8 C7 110.7(3)
N3 C8 C10 120.1(3)
C7 C8 C10 129.2(4)
N2 C11 N4 110.1(3)
N2 C11 C12 113.4(3)
N4 C11 C12 113.7(3)
N6 C12 N5 126.3(4)
N6 C12 C11 119.7(3)
N5 C12 C11 114.0(3)
N6 C13 C14 108.9(4)
N5 C15 C18 106.9(3)
N5 C15 C16 112.6(3)
C18 C15 C16 108.2(3)
N5 C15 C17 111.4(3)
C18 C15 C17 107.6(3)
C16 C15 C17 109.9(4)
Si1 C19 Mg1 121.8(2)

loop_
_geom_bond_atom_site_label_1
_geom_bond_atom_site_label_2
_geom_bond_distance
Mg1 N5 2.061(3)
Mg1 C19 2.108(4)
Mg1 N3 2.139(3)
Mg1 N1 2.143(3)
Si1 C19 1.825(4)
Si1 C21 1.869(5)
Si1 C22 1.875(4)
Si1 C20 1.877(4)
N1 C3 1.338(5)
N1 N2 1.364(4)
N2 C1 1.358(5)
N2 C11 1.462(5)
N3 C8 1.332(4)
N3 N4 1.368(4)
N4 C6 1.355(4)
N4 C11 1.463(4)
N5 C12 1.345(4)
N5 C15 1.478(5)
N6 C12 1.297(4)
N6 C13 1.466(5)
C1 C2 1.362(6)
C1 C4 1.488(5)
C2 C3 1.394(6)
C3 C5 1.486(5)
C6 C7 1.371(5)
C6 C9 1.489(5)
C7 C8 1.376(5)
C8 C10 1.496(5)
C11 C12 1.558(5)
C13 C14 1.526(6)
C15 C18 1.520(5)
C15 C16 1.534(6)
C15 C17 1.541(5)
